data_2220901
loop_
_publ_author_name
'Yi, Shi-xu'
'Men, Jian'
'Wang, Yang'
'Xiao, Yong'
'Gao, Guo-wei'

_publ_section_title
;
 2,2'-Dimethyl-4,4'-(sulfonyldi-<i>p</i>-phenylene)dibut-3-yn-2-ol
 dihydrate
;
_journal_coeditor_code RZ2282
_journal_issue 2
_journal_name_full 'Acta Crystallographica Section E'
_journal_page_first o212
_journal_paper_doi 10.1107/S160053680804350X
_journal_volume 65
_journal_year 2009
_chemical_formula_iupac 'C22 H22 O4 S, 2H2 O'
_chemical_formula_moiety 'C22 H22 O4 S, 2(H2 O)'
_chemical_formula_sum 'C22 H26 O6 S'
_chemical_formula_weight 418.50
_chemical_name_systematic
;
2,2'-Dimethyl-4,4'-(sulfonyldi-<i>p</i>-phenylene)dibut-3-yn-2-ol dihydrate
;
_space_group_IT_number 38
_symmetry_cell_setting orthorhombic
_symmetry_space_group_name_Hall 'A 2 -2'
_symmetry_space_group_name_H-M 'A m m 2'
_atom_sites_solution_hydrogens mixed
_atom_sites_solution_primary direct
_atom_sites_solution_secondary difmap
_cell_angle_alpha 90.00
_cell_angle_beta 90.00
_cell_angle_gamma 90.00
_cell_formula_units_Z 2
_cell_length_a 19.751(3)
_cell_length_b 10.904(3)
_cell_length_c 5.092(2)
_cell_measurement_reflns_used 19
_cell_measurement_temperature 292(2)
_cell_measurement_theta_max 7.63
_cell_measurement_theta_min 4.86
_cell_volume 1096.6(6)
_computing_cell_refinement 'DIFRAC (Gabe & White, 1993)'
_computing_data_collection 'DIFRAC (Gabe & White, 1993)'
_computing_data_reduction 'NRCVAX (Gabe <i>et al.</i>,  1989)'
_computing_molecular_graphics 'ORTEP-3 for Windows (Farrugia, 1997)'
_computing_publication_material 'SHELXL97 (Sheldrick, 2008)'
_computing_structure_refinement 'SHELXL97 (Sheldrick, 2008)'
_computing_structure_solution 'SHELXS97 (Sheldrick, 2008)'
_diffrn_ambient_temperature 292(2)
_diffrn_measured_fraction_theta_full 0.971
_diffrn_measured_fraction_theta_max 0.971
_diffrn_measurement_device_type 'Enraf--Nonius CAD-4'
_diffrn_measurement_method \w/2\q
_diffrn_radiation_monochromator graphite
_diffrn_radiation_source 'fine-focus sealed tube'
_diffrn_radiation_type MoK\a
_diffrn_radiation_wavelength 0.71073
_diffrn_reflns_av_R_equivalents 0.0141
_diffrn_reflns_av_sigmaI/netI 0.0284
_diffrn_reflns_limit_h_max 23
_diffrn_reflns_limit_h_min -23
_diffrn_reflns_limit_k_max 13
_diffrn_reflns_limit_k_min -13
_diffrn_reflns_limit_l_max 3
_diffrn_reflns_limit_l_min -6
_diffrn_reflns_number 1211
_diffrn_reflns_theta_full 25.35
_diffrn_reflns_theta_max 25.53
_diffrn_reflns_theta_min 1.03
_diffrn_standards_decay_% 1.163
_diffrn_standards_interval_count 50
_diffrn_standards_number 3
_exptl_absorpt_coefficient_mu 0.182
_exptl_absorpt_correction_T_max 0.9715
_exptl_absorpt_correction_T_min 0.9211
_exptl_absorpt_correction_type sphere
_exptl_absorpt_process_details '(WinGX; Farrugia, 1999)'
_exptl_crystal_colour colourless
_exptl_crystal_density_diffrn 1.267
_exptl_crystal_density_method 'not measured'
_exptl_crystal_description block
_exptl_crystal_F_000 444
_exptl_crystal_size_max 0.46
_exptl_crystal_size_mid 0.20
_exptl_crystal_size_min 0.16
_refine_diff_density_max 0.517
_refine_diff_density_min -0.398
_refine_ls_abs_structure_details 'Flack (1983); 284 Friedel pairs'
_refine_ls_abs_structure_Flack -0.1(2)
_refine_ls_extinction_coef 0.011(3)
_refine_ls_extinction_expression Fc^*^=kFc[1+0.001xFc^2^\l^3^/sin(2\q)]^-1/4^
_refine_ls_extinction_method 'SHELXL97 (Sheldrick, 2008)'
_refine_ls_goodness_of_fit_ref 1.094
_refine_ls_hydrogen_treatment mixed
_refine_ls_matrix_type full
_refine_ls_number_parameters 81
_refine_ls_number_reflns 888
_refine_ls_number_restraints 3
_refine_ls_restrained_S_all 1.092
_refine_ls_R_factor_all 0.0665
_refine_ls_R_factor_gt 0.0534
_refine_ls_shift/su_max 0.000
_refine_ls_shift/su_mean 0.000
_refine_ls_structure_factor_coef Fsqd
_refine_ls_weighting_details 'calc w=1/[\s^2^(Fo^2^)+(0.0747P)^2^+1.0802P] where P=(Fo^2^+2Fc^2^)/3'
_refine_ls_weighting_scheme calc
_refine_ls_wR_factor_gt 0.1327
_refine_ls_wR_factor_ref 0.1415
_reflns_number_gt 756
_reflns_number_total 888
_reflns_threshold_expression I>2\s(I)
_cod_data_source_file rz2282.cif
_cod_data_source_block I
_cod_depositor_comments
;
The following automatic conversions were performed:
'_symmetry_cell_setting' value 'Orthorhombic' changed to 'orthorhombic'
according to '/home/saulius/struct/CIF-dictionaries/cif_core.dic'
dictionary named 'cif_core.dic' version 2.4.1 from 2010-06-29.

Automatic conversion script
Id: cif_fix_enum 1527 2010-12-29 10:47:43Z saulius 

The following automatic conversions were performed:

'_symmetry_cell_setting' value 'Orthorhombic' changed to
'orthorhombic' according to
/home/saulius/struct/CIF-dictionaries/cif_core.dic dictionary named
'cif_core.dic' version 2.4.1 from 2010-06-29.

Automatic conversion script
Id: cif_fix_values 1715 2011-07-08 13:25:40Z adriana 
;
_cod_original_cell_volume 1096.5(7)
_cod_database_code 2220901
_cod_database_fobs_code 2220901

loop_
_symmetry_equiv_pos_as_xyz
'x, y, z'
'-x, -y, z'
'-x, y, z'
'x, -y, z'
'x, y+1/2, z+1/2'
'-x, -y+1/2, z+1/2'
'-x, y+1/2, z+1/2'
'x, -y+1/2, z+1/2'

loop_
_atom_site_type_symbol
_atom_site_label
_atom_site_fract_x
_atom_site_fract_y
_atom_site_fract_z
_atom_site_U_iso_or_equiv
_atom_site_adp_type
_atom_site_calc_flag
_atom_site_refinement_flags
_atom_site_occupancy
_atom_site_disorder_assembly
_atom_site_disorder_group
S S1 0.5000 0.5000 0.5447(4) 0.0400(6) Uani d S 1 . .
O O1 0.5000 0.6154(4) 0.6856(9) 0.0545(12) Uani d S 1 . .
O O2 0.0928(2) 0.5000 -0.3050(9) 0.0541(12) Uani d SD 1 . .
H H2O 0.0592(5) 0.5000 -0.398(4) 0.065(8) Uiso d SD 1 . .
C C1 0.4296(2) 0.5000 0.3319(11) 0.0372(13) Uani d S 1 . .
C C2 0.40288(19) 0.3902(3) 0.2490(10) 0.0452(10) Uani d . 1 . .
H H2 0.4218 0.3167 0.3052 0.054 Uiso calc R 1 . .
C C3 0.34760(18) 0.3895(4) 0.0814(10) 0.0501(11) Uani d . 1 . .
H H3 0.3290 0.3156 0.0255 0.060 Uiso calc R 1 . .
C C4 0.3202(2) 0.5000 -0.0022(12) 0.0426(15) Uani d S 1 . .
C C5 0.2615(3) 0.5000 -0.1766(12) 0.0445(14) Uani d S 1 . .
C C6 0.2125(2) 0.5000 -0.3109(12) 0.0401(13) Uani d S 1 . .
C C7 0.1511(2) 0.5000 -0.4712(13) 0.0371(12) Uani d SD 1 . .
C C8 0.1503(2) 0.3873(3) -0.6405(8) 0.0519(11) Uani d . 1 . .
H H8A 0.1344 0.3188 -0.5396 0.078 Uiso calc R 1 . .
H H8B 0.1953 0.3708 -0.7024 0.078 Uiso calc R 1 . .
H H8C 0.1208 0.4003 -0.7877 0.078 Uiso calc R 1 . .
O O3W 0.0000(3) 0.3082(3) -0.2418(8) 0.0559(12) Uiso d SR 1 . .
H H1W -0.0332 0.3467 -0.2448 0.078(16) Uiso d R 1 . .

loop_
_atom_site_aniso_label
_atom_site_aniso_U_11
_atom_site_aniso_U_22
_atom_site_aniso_U_33
_atom_site_aniso_U_12
_atom_site_aniso_U_13
_atom_site_aniso_U_23
S1 0.0347(9) 0.0578(12) 0.0276(11) 0.000 0.000 0.000
O1 0.053(2) 0.071(3) 0.040(3) 0.000 0.000 -0.022(2)
O2 0.0384(18) 0.080(3) 0.044(3) 0.000 0.001(2) 0.000
C1 0.030(2) 0.052(3) 0.030(3) 0.000 -0.002(2) 0.000
C2 0.0437(18) 0.044(2) 0.048(3) 0.0055(17) -0.0050(19) 0.003(2)
C3 0.0418(19) 0.055(2) 0.053(3) -0.0022(16) -0.010(2) -0.010(2)
C4 0.029(2) 0.064(3) 0.035(4) 0.000 0.004(2) 0.000
C5 0.040(3) 0.063(3) 0.031(3) 0.000 0.003(3) 0.000
C6 0.034(3) 0.050(3) 0.037(3) 0.000 0.004(3) 0.000
C7 0.037(2) 0.045(3) 0.029(3) 0.000 -0.002(3) 0.000
C8 0.066(2) 0.049(2) 0.041(3) -0.0030(19) -0.002(2) 0.000(2)

loop_
_atom_type_symbol
_atom_type_description
_atom_type_scat_dispersion_real
_atom_type_scat_dispersion_imag
_atom_type_scat_source
C C 0.0033 0.0016 'International Tables Vol C Tables 4.2.6.8 and 6.1.1.4'
H H 0.0000 0.0000 'International Tables Vol C Tables 4.2.6.8 and 6.1.1.4'
O O 0.0106 0.0060 'International Tables Vol C Tables 4.2.6.8 and 6.1.1.4'
S S 0.1246 0.1234 'International Tables Vol C Tables 4.2.6.8 and 6.1.1.4'

loop_
_geom_angle_atom_site_label_1
_geom_angle_atom_site_label_2
_geom_angle_atom_site_label_3
_geom_angle_site_symmetry_1
_geom_angle_site_symmetry_3
_geom_angle
_geom_angle_publ_flag
O1 S1 O1 . 2_665 120.6(4) ?
O1 S1 C1 . . 107.72(13) ?
O1 S1 C1 2_665 . 107.72(13) ?
O1 S1 C1 . 2_665 107.72(13) ?
O1 S1 C1 2_665 2_665 107.72(13) ?
C1 S1 C1 . 2_665 104.1(4) ?
C7 O2 H2O . . 108.2(13) ?
C2 C1 C2 4_565 . 121.1(5) ?
C2 C1 S1 4_565 . 119.4(3) ?
C2 C1 S1 . . 119.4(3) ?
C1 C2 C3 . . 119.8(4) ?
C1 C2 H2 . . 120.1 ?
C3 C2 H2 . . 120.1 ?
C2 C3 C4 . . 119.4(4) ?
C2 C3 H3 . . 120.3 ?
C4 C3 H3 . . 120.3 ?
C3 C4 C3 4_565 . 120.5(5) ?
C3 C4 C5 4_565 . 119.7(3) ?
C3 C4 C5 . . 119.7(3) ?
C6 C5 C4 . . 177.8(6) ?
C5 C6 C7 . . 178.7(6) ?
O2 C7 C6 . . 109.7(5) ?
O2 C7 C8 . . 109.4(3) ?
C6 C7 C8 . . 109.2(3) ?
O2 C7 C8 . 4_565 109.4(3) ?
C6 C7 C8 . 4_565 109.2(3) ?
C8 C7 C8 . 4_565 109.9(5) ?
C7 C8 H8A . . 109.5 ?
C7 C8 H8B . . 109.5 ?
H8A C8 H8B . . 109.5 ?
C7 C8 H8C . . 109.5 ?
H8A C8 H8C . . 109.5 ?
H8B C8 H8C . . 109.5 ?

loop_
_geom_bond_atom_site_label_1
_geom_bond_atom_site_label_2
_geom_bond_site_symmetry_2
_geom_bond_distance
_geom_bond_publ_flag
S1 O1 . 1.448(4) ?
S1 O1 2_665 1.448(4) ?
S1 C1 . 1.763(5) ?
S1 C1 2_665 1.763(5) ?
O2 C7 . 1.428(7) ?
O2 H2O . 0.817(10) ?
C1 C2 4_565 1.375(5) ?
C1 C2 . 1.375(5) ?
C2 C3 . 1.386(5) ?
C2 H2 . 0.9300 ?
C3 C4 . 1.388(5) ?
C3 H3 . 0.9300 ?
C4 C3 4_565 1.388(5) ?
C4 C5 . 1.461(7) ?
C5 C6 . 1.185(7) ?
C6 C7 . 1.462(7) ?
C7 C8 . 1.501(5) ?
C7 C8 4_565 1.501(5) ?
C8 H8A . 0.9600 ?
C8 H8B . 0.9600 ?
C8 H8C . 0.9600 ?
O3W H1W . 0.7779 ?

loop_
_geom_hbond_atom_site_label_D
_geom_hbond_atom_site_label_H
_geom_hbond_atom_site_label_A
_geom_hbond_site_symmetry_A
_geom_hbond_distance_DH
_geom_hbond_distance_HA
_geom_hbond_distance_DA
_geom_hbond_angle_DHA
O3W H1W O2 2_565 0.78 2.07 2.800(6) 156.7

loop_
_geom_torsion_atom_site_label_1
_geom_torsion_atom_site_label_2
_geom_torsion_atom_site_label_3
_geom_torsion_atom_site_label_4
_geom_torsion_site_symmetry_1
_geom_torsion_site_symmetry_2
_geom_torsion_site_symmetry_3
_geom_torsion_site_symmetry_4
_geom_torsion
_geom_torsion_publ_flag
O1 S1 C1 C2 . . . 4_565 24.6(5) ?
O1 S1 C1 C2 2_665 . . 4_565 156.2(4) ?
C1 S1 C1 C2 2_665 . . 4_565 -89.6(4) ?
O1 S1 C1 C2 . . . . -156.2(4) ?
O1 S1 C1 C2 2_665 . . . -24.6(5) ?
C1 S1 C1 C2 2_665 . . . 89.6(4) ?
C2 C1 C2 C3 4_565 . . . -0.7(8) ?
S1 C1 C2 C3 . . . . -179.9(4) ?
C1 C2 C3 C4 . . . . 0.5(7) ?
C2 C3 C4 C3 . . . 4_565 -0.2(9) ?
C2 C3 C4 C5 . . . . -179.3(5) ?
C3 C4 C5 C6 4_565 . . . -89.5(5) ?
C3 C4 C5 C6 . . . . 89.5(5) ?
C4 C5 C6 C7 . . . . 0.00(3) ?
C5 C6 C7 O2 . . . . 0.00(2) ?
C5 C6 C7 C8 . . . . -119.9(3) ?
C5 C6 C7 C8 . . . 4_565 119.9(3) ?
